data_4347250
loop_
_publ_author_name
'Liu, Jinyong'
'Wu, Dimao'
'Su, Xiaoge'
'Han, Mengwei'
'Kimura, Susana Y.'
'Gray, Danielle L.'
'Shapley, John R.'
'Abu-Omar, Mahdi M'
'Werth, Charles J.'
'Strathmann, Timothy J.'

_publ_section_title
;
 Configuration Control in the Synthesis of Homo- and Heteroleptic
 Bis(oxazolinylphenolato/thiazolinylphenolato) Chelate Ligand Complexes of
 Oxorhenium(V): Isomer Effect on Ancillary Ligand Exchange Dynamics and
 Implications for Perchlorate Reduction Catalysis.
;
_journal_issue 5
_journal_name_full 'Inorganic chemistry'
_journal_page_first 2597
_journal_page_last 2611
_journal_paper_doi 10.1021/acs.inorgchem.5b02940
_journal_volume 55
_journal_year 2016
_chemical_formula_moiety 'C18 H16 Cl N2 O3 Re S2'
_chemical_formula_sum 'C18 H16 Cl N2 O3 Re S2'
_chemical_formula_weight 594.10
_space_group_crystal_system monoclinic
_space_group_IT_number 14
_space_group_name_Hall '-P 2ybc'
_space_group_name_H-M_alt 'P 1 21/c 1'
_atom_sites_solution_hydrogens geom
_audit_creation_method SHELXL-2014/6
_audit_update_record
; 
? 
;
_cell_angle_alpha 90
_cell_angle_beta 93.041(3)
_cell_angle_gamma 90
_cell_formula_units_Z 4
_cell_length_a 9.4422(8)
_cell_length_b 8.0051(7)
_cell_length_c 24.614(2)
_cell_measurement_reflns_used 9384
_cell_measurement_temperature 100(2)
_cell_measurement_theta_max 27.24
_cell_measurement_theta_min 2.65
_cell_volume 1857.8(3)
_computing_cell_refinement 'SAINT V8.34A (Bruker, 2005)'
_computing_data_collection 'APEX2 V2014.9-0 (Bruker, 2014)'
_computing_data_reduction
; 
SAINT V8.34A, XPREP v2014/2, SADABS V2014/4, TWINABS V2012/1 
(Bruker, 2012 & 2014) 
;
_computing_molecular_graphics
; 
SHELXTL v2014-4 (Bruker, 2014), CrystalMaker v2.7.7 (CrystalMaker, 1994) 
;
_computing_publication_material 'XCIF V2014-2 (Bruker, 2014)'
_computing_structure_refinement 'SHELX-2014-6 (Sheldrick, 2014)'
_computing_structure_solution 'SHELX-2014-4 (Sheldrick, 2014)'
_diffrn_ambient_temperature 100(2)
_diffrn_measured_fraction_theta_full 0.999
_diffrn_measured_fraction_theta_max 0.998
_diffrn_measurement_device 'Bruker Kappa/ApexII CCD'
_diffrn_measurement_method 'profile data from \f and \w scans'
_diffrn_radiation_monochromator graphite
_diffrn_radiation_source 'fine-focus sealed tube'
_diffrn_radiation_type MoK\a
_diffrn_radiation_wavelength 0.71073
_diffrn_radiation_wavelength_id cm78psa
_diffrn_reflns_av_R_equivalents 0.0248
_diffrn_reflns_av_unetI/netI 0.0106
_diffrn_reflns_Laue_measured_fraction_full 0.999
_diffrn_reflns_Laue_measured_fraction_max 0.998
_diffrn_reflns_limit_h_max 12
_diffrn_reflns_limit_h_min -12
_diffrn_reflns_limit_k_max 10
_diffrn_reflns_limit_k_min -10
_diffrn_reflns_limit_l_max 31
_diffrn_reflns_limit_l_min -31
_diffrn_reflns_number 60050
_diffrn_reflns_point_group_measured_fraction_full 0.999
_diffrn_reflns_point_group_measured_fraction_max 0.998
_diffrn_reflns_theta_full 25.242
_diffrn_reflns_theta_max 27.244
_diffrn_reflns_theta_min 2.652
_exptl_absorpt_coefficient_mu 6.932
_exptl_absorpt_correction_T_max 0.71771
_exptl_absorpt_correction_T_min 0.41746
_exptl_absorpt_correction_type integration
_exptl_absorpt_process_details 'SADABS V2014/4 (Bruker, 2014)'
_exptl_crystal_colour green
_exptl_crystal_density_diffrn 2.124
_exptl_crystal_density_method 'not measured'
_exptl_crystal_description prism
_exptl_crystal_F_000 1144
_exptl_crystal_id cm78psa
_exptl_crystal_preparation
; 
The data crystal was mounted using oil (Parantone-N, Exxon) to a 
0.3 mm cryo-loop (Hampton Research) with the (-1 0 -1) scattering 
planes roughly normal to the spindle axis. 
;
_exptl_crystal_size_max 0.223
_exptl_crystal_size_mid 0.157
_exptl_crystal_size_min 0.067
_refine_diff_density_max 2.521
_refine_diff_density_min -1.792
_refine_diff_density_rms 0.128
_refine_ls_extinction_method none
_refine_ls_goodness_of_fit_ref 1.332
_refine_ls_hydrogen_treatment constr
_refine_ls_matrix_type full
_refine_ls_number_parameters 244
_refine_ls_number_reflns 4142
_refine_ls_number_restraints 0
_refine_ls_restrained_S_all 1.332
_refine_ls_R_factor_all 0.0265
_refine_ls_R_factor_gt 0.0262
_refine_ls_shift/su_max 0.002
_refine_ls_shift/su_mean 0.000
_refine_ls_structure_factor_coef Fsqd
_refine_ls_weighting_details 'w=1/[\s^2^(Fo^2^)+(0.0080P)^2^+10.4150P] where P=(Fo^2^+2Fc^2^)/3'
_refine_ls_weighting_scheme calc
_refine_ls_wR_factor_gt 0.0551
_refine_ls_wR_factor_ref 0.0552
_reflns_Friedel_coverage 0.000
_reflns_number_gt 4092
_reflns_number_total 4142
_reflns_threshold_expression 'I > 2\s(I)'
_cod_data_source_file ic5b02940_si_002.cif
_cod_data_source_block N,N-trans_Re(O)(htz)2Cl_(5a)
_cod_original_cell_volume 1857.9(3)
_cod_original_sg_symbol_H-M 'P 21/c'
_cod_database_code 4347250
_shelx_space_group_comment
; 
The symmetry employed for this shelxl refinement is uniquely defined 
by the following loop, which should always be used as a source of 
symmetry information in preference to the above space-group names. 
They are only intended as comments. 
;
_shelx_estimated_absorpt_t_min 0.307
_shelx_estimated_absorpt_t_max 0.654
_shelxl_version_number 2014/6

loop_
_space_group_symop_operation_xyz
'x, y, z'
'-x, y+1/2, -z+1/2'
'-x, -y, -z'
'x, -y-1/2, z-1/2'

loop_
_atom_site_label
_atom_site_type_symbol
_atom_site_fract_x
_atom_site_fract_y
_atom_site_fract_z
_atom_site_U_iso_or_equiv
_atom_site_adp_type
_atom_site_occupancy
_atom_site_site_symmetry_order
_atom_site_calc_flag
_atom_site_refinement_flags_posn
_atom_site_refinement_flags_adp
Re1 Re 0.32524(2) 0.88105(2) 0.61360(2) 0.01135(5) Uani 1 1 d . .
S1 S 0.31372(12) 0.84002(15) 0.80157(4) 0.0209(2) Uani 1 1 d . .
S2 S 0.37515(12) 0.76549(15) 0.43208(4) 0.0193(2) Uani 1 1 d . .
O1 O 0.3389(3) 1.0911(4) 0.60815(12) 0.0190(6) Uani 1 1 d . .
O2 O 0.2899(3) 0.6410(4) 0.62638(11) 0.0140(6) Uani 1 1 d . .
O3 O 0.5302(3) 0.8219(4) 0.61617(11) 0.0142(6) Uani 1 1 d . .
N1 N 0.3408(4) 0.8878(4) 0.69875(13) 0.0140(7) Uani 1 1 d . .
N2 N 0.3132(4) 0.8351(4) 0.53037(14) 0.0131(7) Uani 1 1 d . .
C1 C 0.3770(6) 1.0439(6) 0.78255(19) 0.0265(10) Uani 1 1 d . .
H1A H 0.2997 1.1274 0.7828 0.032 Uiso 1 1 calc R U
H1B H 0.4557 1.0809 0.8079 0.032 Uiso 1 1 calc R U
C2 C 0.4277(5) 1.0215(6) 0.72556(17) 0.0202(9) Uani 1 1 d . .
H2A H 0.4165 1.1270 0.7048 0.024 Uiso 1 1 calc R U
H2B H 0.5292 0.9898 0.7272 0.024 Uiso 1 1 calc R U
C3 C 0.2868(4) 0.7848(5) 0.73257(16) 0.0139(8) Uani 1 1 d . .
C4 C 0.2193(4) 0.6270(5) 0.71846(16) 0.0147(8) Uani 1 1 d . .
C5 C 0.2275(4) 0.5585(5) 0.66578(16) 0.0142(8) Uani 1 1 d . .
C6 C 0.1751(5) 0.3976(5) 0.65522(18) 0.0176(8) Uani 1 1 d . .
H6A H 0.1829 0.3498 0.6202 0.021 Uiso 1 1 calc R U
C7 C 0.1124(5) 0.3081(6) 0.69529(19) 0.0218(9) Uani 1 1 d . .
H7A H 0.0772 0.1990 0.6876 0.026 Uiso 1 1 calc R U
C8 C 0.0999(5) 0.3761(6) 0.74725(18) 0.0214(9) Uani 1 1 d . .
H8A H 0.0544 0.3148 0.7744 0.026 Uiso 1 1 calc R U
C9 C 0.1541(4) 0.5324(6) 0.75851(17) 0.0173(8) Uani 1 1 d . .
H9A H 0.1476 0.5776 0.7940 0.021 Uiso 1 1 calc R U
C10 C 0.1906(5) 0.8137(6) 0.44077(17) 0.0209(9) Uani 1 1 d . .
H10A H 0.1535 0.8909 0.4120 0.025 Uiso 1 1 calc R U
H10B H 0.1325 0.7108 0.4396 0.025 Uiso 1 1 calc R U
C11 C 0.1892(4) 0.8957(6) 0.49630(16) 0.0173(8) Uani 1 1 d . .
H11A H 0.1939 1.0186 0.4924 0.021 Uiso 1 1 calc R U
H11B H 0.1003 0.8672 0.5138 0.021 Uiso 1 1 calc R U
C12 C 0.4138(4) 0.7754(5) 0.50205(16) 0.0140(8) Uani 1 1 d . .
C13 C 0.5544(4) 0.7252(5) 0.52307(16) 0.0134(8) Uani 1 1 d . .
C14 C 0.6061(4) 0.7553(5) 0.57690(16) 0.0118(7) Uani 1 1 d . .
C15 C 0.7465(4) 0.7142(5) 0.59256(17) 0.0163(8) Uani 1 1 d . .
H15A H 0.7823 0.7379 0.6285 0.020 Uiso 1 1 calc R U
C16 C 0.8327(4) 0.6404(6) 0.55656(19) 0.0198(9) Uani 1 1 d . .
H16A H 0.9280 0.6147 0.5678 0.024 Uiso 1 1 calc R U
C17 C 0.7828(5) 0.6019(5) 0.50341(18) 0.0184(9) Uani 1 1 d . .
H17A H 0.8419 0.5465 0.4790 0.022 Uiso 1 1 calc R U
C18 C 0.6458(5) 0.6464(5) 0.48741(17) 0.0169(8) Uani 1 1 d . .
H18A H 0.6118 0.6233 0.4512 0.020 Uiso 1 1 calc R U
Cl1 Cl 0.07168(10) 0.90374(14) 0.62097(4) 0.0187(2) Uani 1 1 d . .

loop_
_atom_site_aniso_label
_atom_site_aniso_U_11
_atom_site_aniso_U_22
_atom_site_aniso_U_33
_atom_site_aniso_U_23
_atom_site_aniso_U_13
_atom_site_aniso_U_12
Re1 0.01299(8) 0.01195(8) 0.00907(8) -0.00072(6) 0.00033(5) -0.00097(6)
S1 0.0288(6) 0.0244(6) 0.0091(4) -0.0032(4) -0.0014(4) 0.0002(5)
S2 0.0215(5) 0.0282(6) 0.0080(4) 0.0007(4) -0.0007(4) -0.0009(4)
O1 0.0215(15) 0.0178(15) 0.0182(15) 0.0001(12) 0.0051(12) -0.0010(13)
O2 0.0190(14) 0.0144(14) 0.0090(12) -0.0013(11) 0.0034(10) -0.0017(12)
O3 0.0128(13) 0.0200(15) 0.0101(13) -0.0013(11) 0.0020(10) -0.0002(12)
N1 0.0149(16) 0.0148(17) 0.0121(15) -0.0036(13) -0.0004(12) -0.0030(14)
N2 0.0133(16) 0.0134(16) 0.0125(16) 0.0019(13) -0.0009(12) -0.0002(13)
C1 0.033(3) 0.028(3) 0.018(2) -0.0052(19) -0.0001(19) -0.007(2)
C2 0.024(2) 0.023(2) 0.0134(19) -0.0055(17) -0.0001(16) -0.0090(19)
C3 0.0110(18) 0.021(2) 0.0099(18) -0.0021(15) 0.0007(14) 0.0039(16)
C4 0.0132(18) 0.017(2) 0.0140(18) 0.0017(16) 0.0008(14) 0.0040(16)
C5 0.0118(18) 0.017(2) 0.0135(18) 0.0006(16) 0.0021(14) 0.0014(16)
C6 0.020(2) 0.015(2) 0.019(2) -0.0014(16) 0.0047(16) -0.0007(17)
C7 0.023(2) 0.015(2) 0.028(2) -0.0025(18) 0.0065(18) -0.0042(18)
C8 0.021(2) 0.022(2) 0.021(2) 0.0064(18) 0.0080(17) -0.0008(19)
C9 0.0149(19) 0.024(2) 0.0137(19) -0.0019(17) 0.0041(15) 0.0038(17)
C10 0.021(2) 0.025(2) 0.015(2) 0.0004(18) -0.0064(16) 0.0041(18)
C11 0.018(2) 0.021(2) 0.0123(18) 0.0004(16) -0.0011(15) 0.0051(17)
C12 0.018(2) 0.0133(19) 0.0106(18) 0.0016(15) -0.0028(15) -0.0041(16)
C13 0.0161(19) 0.0138(19) 0.0105(18) -0.0001(15) 0.0018(15) -0.0024(16)
C14 0.0140(18) 0.0096(18) 0.0116(18) 0.0020(14) 0.0003(14) -0.0045(15)
C15 0.015(2) 0.019(2) 0.0147(19) -0.0011(16) -0.0009(15) -0.0028(16)
C16 0.0133(19) 0.020(2) 0.026(2) 0.0035(18) -0.0004(16) -0.0018(17)
C17 0.020(2) 0.016(2) 0.020(2) -0.0020(17) 0.0066(16) 0.0007(17)
C18 0.022(2) 0.018(2) 0.0116(18) -0.0018(16) 0.0029(15) -0.0031(17)
Cl1 0.0132(4) 0.0248(5) 0.0180(5) -0.0022(4) 0.0011(4) 0.0009(4)

loop_
_atom_type_symbol
_atom_type_description
_atom_type_scat_dispersion_real
_atom_type_scat_dispersion_imag
_atom_type_scat_source
C C 0.0033 0.0016 'International Tables Vol C Tables 4.2.6.8 and 6.1.1.4'
H H 0.0000 0.0000 'International Tables Vol C Tables 4.2.6.8 and 6.1.1.4'
N N 0.0061 0.0033 'International Tables Vol C Tables 4.2.6.8 and 6.1.1.4'
O O 0.0106 0.0060 'International Tables Vol C Tables 4.2.6.8 and 6.1.1.4'
S S 0.1246 0.1234 'International Tables Vol C Tables 4.2.6.8 and 6.1.1.4'
Cl Cl 0.1484 0.1585 'International Tables Vol C Tables 4.2.6.8 and 6.1.1.4'
Re Re -1.0185 7.2310 'International Tables Vol C Tables 4.2.6.8 and 6.1.1.4'

loop_
_exptl_crystal_face_index_h
_exptl_crystal_face_index_k
_exptl_crystal_face_index_l
_exptl_crystal_face_perp_dist
0.00 1.00 0.00 0.1110
1.00 0.00 0.00 0.0290
-1.00 0.00 -1.00 0.0320
1.00 0.00 1.00 0.0340
0.00 -1.00 -2.00 0.0240
-1.00 0.00 3.00 0.0500

loop_
_geom_angle_atom_site_label_1
_geom_angle_atom_site_label_2
_geom_angle_atom_site_label_3
_geom_angle
O1 Re1 O2 172.69(13)
O1 Re1 O3 99.28(14)
O2 Re1 O3 86.31(12)
O1 Re1 N2 95.62(14)
O2 Re1 N2 89.09(12)
O3 Re1 N2 89.53(12)
O1 Re1 N1 93.00(14)
O2 Re1 N1 82.49(12)
O3 Re1 N1 87.58(12)
N2 Re1 N1 171.25(14)
O1 Re1 Cl1 90.63(11)
O2 Re1 Cl1 83.39(9)
O3 Re1 Cl1 168.74(9)
N2 Re1 Cl1 94.84(10)
N1 Re1 Cl1 86.57(10)
C3 S1 C1 90.6(2)
C12 S2 C10 91.5(2)
C5 O2 Re1 132.9(3)
C14 O3 Re1 128.8(2)
C3 N1 C2 113.6(3)
C3 N1 Re1 128.2(3)
C2 N1 Re1 118.2(3)
C12 N2 C11 113.2(3)
C12 N2 Re1 126.2(3)
C11 N2 Re1 120.0(3)
C2 C1 S1 104.9(3)
C2 C1 H1A 110.8
S1 C1 H1A 110.8
C2 C1 H1B 110.8
S1 C1 H1B 110.8
H1A C1 H1B 108.8
N1 C2 C1 107.6(4)
N1 C2 H2A 110.2
C1 C2 H2A 110.2
N1 C2 H2B 110.2
C1 C2 H2B 110.2
H2A C2 H2B 108.5
N1 C3 C4 125.7(4)
N1 C3 S1 114.8(3)
C4 C3 S1 119.3(3)
C9 C4 C5 118.7(4)
C9 C4 C3 120.2(4)
C5 C4 C3 120.9(4)
O2 C5 C6 119.0(4)
O2 C5 C4 121.5(4)
C6 C5 C4 119.4(4)
C7 C6 C5 120.5(4)
C7 C6 H6A 119.8
C5 C6 H6A 119.8
C6 C7 C8 120.8(4)
C6 C7 H7A 119.6
C8 C7 H7A 119.6
C9 C8 C7 119.3(4)
C9 C8 H8A 120.4
C7 C8 H8A 120.4
C8 C9 C4 121.3(4)
C8 C9 H9A 119.3
C4 C9 H9A 119.3
C11 C10 S2 104.7(3)
C11 C10 H10A 110.8
S2 C10 H10A 110.8
C11 C10 H10B 110.8
S2 C10 H10B 110.8
H10A C10 H10B 108.9
N2 C11 C10 108.8(3)
N2 C11 H11A 109.9
C10 C11 H11A 109.9
N2 C11 H11B 109.9
C10 C11 H11B 109.9
H11A C11 H11B 108.3
N2 C12 C13 126.2(4)
N2 C12 S2 115.2(3)
C13 C12 S2 118.5(3)
C14 C13 C18 117.9(4)
C14 C13 C12 123.4(4)
C18 C13 C12 118.6(4)
O3 C14 C15 115.4(3)
O3 C14 C13 125.0(4)
C15 C14 C13 119.6(4)
C16 C15 C14 120.7(4)
C16 C15 H15A 119.7
C14 C15 H15A 119.7
C15 C16 C17 121.2(4)
C15 C16 H16A 119.4
C17 C16 H16A 119.4
C18 C17 C16 118.3(4)
C18 C17 H17A 120.9
C16 C17 H17A 120.9
C17 C18 C13 122.2(4)
C17 C18 H18A 118.9
C13 C18 H18A 118.9

loop_
_geom_bond_atom_site_label_1
_geom_bond_atom_site_label_2
_geom_bond_distance
Re1 O1 1.692(3)
Re1 O2 1.979(3)
Re1 O3 1.990(3)
Re1 N2 2.079(3)
Re1 N1 2.094(3)
Re1 Cl1 2.4175(10)
S1 C3 1.760(4)
S1 C1 1.808(5)
S2 C12 1.743(4)
S2 C10 1.808(5)
O2 C5 1.335(5)
O3 C14 1.343(5)
N1 C3 1.295(5)
N1 C2 1.482(5)
N2 C12 1.299(5)
N2 C11 1.485(5)
C1 C2 1.517(6)
C1 H1A 0.9900
C1 H1B 0.9900
C2 H2A 0.9900
C2 H2B 0.9900
C3 C4 1.449(6)
C4 C9 1.410(6)
C4 C5 1.414(6)
C5 C6 1.399(6)
C6 C7 1.378(6)
C6 H6A 0.9500
C7 C8 1.401(6)
C7 H7A 0.9500
C8 C9 1.375(7)
C8 H8A 0.9500
C9 H9A 0.9500
C10 C11 1.517(6)
C10 H10A 0.9900
C10 H10B 0.9900
C11 H11A 0.9900
C11 H11B 0.9900
C12 C13 1.456(6)
C13 C14 1.408(5)
C13 C18 1.412(6)
C14 C15 1.400(6)
C15 C16 1.369(6)
C15 H15A 0.9500
C16 C17 1.401(6)
C16 H16A 0.9500
C17 C18 1.379(6)
C17 H17A 0.9500
C18 H18A 0.9500
